data_2243064
loop_
_publ_author_name
'Slyvka, Yurii'
'Goreshnik, Evgeny'
'Pokhodylo, Nazariy'
'Mys`kiv, Marian'

_publ_section_title
;
 Crystal structure, Hirshfeld surface analysis and computational studies
 of
 5-[(prop-2-en-1-yl)sulfanyl]-1-[2-(trifluoromethyl)phenyl]-1<i>H</i>-tetrazole
;
_journal_coeditor_code HB7842
_journal_issue 9
_journal_name_full 'Acta Crystallographica Section E'
_journal_page_first 1331
_journal_page_last 1335
_journal_paper_doi 10.1107/S2056989019011459
_journal_volume 75
_journal_year 2019
_chemical_formula_iupac 'C11 H9 F3 N4 S'
_chemical_formula_moiety 'C11 H9 F3 N4 S'
_chemical_formula_sum 'C11 H9 F3 N4 S'
_chemical_formula_weight 286.28
_chemical_name_systematic 5-[(Prop-2-en-1-yl)sulfanyl]-1-[2-(trifluoromethyl)phenyl]-1<i>H</i>-tetrazole
_space_group_crystal_system orthorhombic
_space_group_IT_number 33
_space_group_name_Hall 'P 2c -2n'
_space_group_name_H-M_alt 'P n a 21'
_symmetry_space_group_name_Hall 'P 2c -2n'
_symmetry_space_group_name_H-M 'P n a 21'
_atom_sites_solution_hydrogens geom
_audit_creation_method
;
Olex2 1.2
(compiled 2018.05.29 svn.r3508 for OlexSys, GUI svn.r5506)
;
_cell_angle_alpha 90
_cell_angle_beta 90
_cell_angle_gamma 90
_cell_formula_units_Z 4
_cell_length_a 7.6595(3)
_cell_length_b 20.9841(7)
_cell_length_c 7.8641(3)
_cell_measurement_reflns_used 9726
_cell_measurement_temperature 150.00(10)
_cell_measurement_theta_max 28.3700
_cell_measurement_theta_min 3.8470
_cell_volume 1263.98(8)
_computing_cell_refinement
;
CrysAlis PRO (Rigaku OD, 2018)
;
_computing_data_collection
;
CrysAlis PRO (Rigaku OD, 2018)
;
_computing_data_reduction
;
CrysAlis PRO (Rigaku OD, 2018)
;
_computing_molecular_graphics
;
<i>OLEX2</i> (Dolomanov <i>et al.</i>,  2009)
;
_computing_publication_material
;
<i>OLEX2</i> (Dolomanov <i>et al.</i>,  2009)
;
_computing_structure_refinement
;
SHELXL (Sheldrick, 2015b)
;
_computing_structure_solution
;
SHELXT (Sheldrick, 2015a)
;
_diffrn_ambient_temperature 150
_diffrn_detector_area_resol_mean 10.6426
_diffrn_measured_fraction_theta_full 0.999
_diffrn_measured_fraction_theta_max 0.968
_diffrn_measurement_device 'four-circle diffractometer'
_diffrn_measurement_device_type 'Rigaku Oxford Diffraction New Gemini, Dual, Cu at home/near, Atlas'
_diffrn_measurement_method '\w scans'
_diffrn_radiation_type MoK\a
_diffrn_radiation_wavelength 0.71073
_diffrn_reflns_av_R_equivalents 0.0589
_diffrn_reflns_av_unetI/netI 0.0277
_diffrn_reflns_limit_h_max 10
_diffrn_reflns_limit_h_min -10
_diffrn_reflns_limit_k_max 28
_diffrn_reflns_limit_k_min -28
_diffrn_reflns_limit_l_max 10
_diffrn_reflns_limit_l_min -10
_diffrn_reflns_number 28170
_diffrn_reflns_theta_full 25.242
_diffrn_reflns_theta_max 28.924
_diffrn_reflns_theta_min 2.766
_exptl_absorpt_coefficient_mu 0.284
_exptl_absorpt_correction_T_max 0.969
_exptl_absorpt_correction_T_min 0.929
_exptl_absorpt_correction_type analytical
_exptl_absorpt_process_details
;
(CrysAlis PRO; Rigaku OD, 2018)
;
_exptl_crystal_colour colourless
_exptl_crystal_density_diffrn 1.504
_exptl_crystal_description block
_exptl_crystal_F_000 584
_exptl_crystal_size_max 0.35
_exptl_crystal_size_mid 0.242
_exptl_crystal_size_min 0.149
_refine_diff_density_max 0.231
_refine_diff_density_min -0.224
_refine_ls_abs_structure_details
;
Flack <i>x</i> determined using 1094 quotients
[(<i>I</i>^+^)-(<i>I</i>^-^)]/[(<i>I</i>^+^)+(<i>I</i>^-^)]
(Parsons et al., 2013)
;
_refine_ls_abs_structure_Flack 0.07(4)
_refine_ls_extinction_method none
_refine_ls_goodness_of_fit_ref 1.071
_refine_ls_hydrogen_treatment constr
_refine_ls_matrix_type full
_refine_ls_number_parameters 172
_refine_ls_number_reflns 3094
_refine_ls_number_restraints 1
_refine_ls_restrained_S_all 1.071
_refine_ls_R_factor_all 0.0451
_refine_ls_R_factor_gt 0.0352
_refine_ls_shift/su_max 0.000
_refine_ls_shift/su_mean 0.000
_refine_ls_structure_factor_coef Fsqd
_refine_ls_weighting_details 'w=1/[\s^2^(Fo^2^)+(0.0298P)^2^+0.4395P] where P=(Fo^2^+2Fc^2^)/3'
_refine_ls_weighting_scheme calc
_refine_ls_wR_factor_gt 0.0737
_refine_ls_wR_factor_ref 0.0792
_reflns_number_gt 2730
_reflns_number_total 3094
_reflns_threshold_expression 'I > 2\s(I)'
_cod_data_source_file hb7842sup1.cif
_cod_data_source_block I
_cod_database_code 2243064
_shelx_space_group_comment
;
The symmetry employed for this shelxl refinement is uniquely defined
by the following loop, which should always be used as a source of
symmetry information in preference to the above space-group names.
They are only intended as comments.
;

loop_
_space_group_symop_operation_xyz
'x, y, z'
'-x, -y, z+1/2'
'x+1/2, -y+1/2, z'
'-x+1/2, y+1/2, z+1/2'

loop_
_atom_site_type_symbol
_atom_site_label
_atom_site_fract_x
_atom_site_fract_y
_atom_site_fract_z
_atom_site_U_iso_or_equiv
_atom_site_adp_type
_atom_site_calc_flag
_atom_site_occupancy
S S1 0.82933(7) 0.43951(3) 0.47114(11) 0.02848(15) Uani d 1
F F1 0.4353(3) 0.24877(9) 0.1989(3) 0.0619(6) Uani d 1
F F2 0.5490(3) 0.34169(11) 0.2020(2) 0.0590(6) Uani d 1
F F3 0.2811(3) 0.32951(12) 0.2643(3) 0.0614(6) Uani d 1
N N1 0.4878(3) 0.41022(10) 0.5110(3) 0.0263(5) Uani d 1
N N2 0.3257(3) 0.43591(10) 0.4866(5) 0.0357(6) Uani d 1
N N3 0.3518(3) 0.49149(11) 0.4245(4) 0.0406(7) Uani d 1
N N4 0.5253(3) 0.50465(11) 0.4058(3) 0.0348(6) Uani d 1
C C1 0.6066(3) 0.45334(10) 0.4616(4) 0.0252(5) Uani d 1
C C2 0.9068(3) 0.51253(12) 0.3701(3) 0.0264(5) Uani d 1
H H2A 1.030061 0.506647 0.335573 0.032 Uiso calc 1
H H2B 0.837482 0.520356 0.265975 0.032 Uiso calc 1
C C3 0.8943(3) 0.56925(10) 0.4825(5) 0.0301(5) Uani d 1
H H3 0.781849 0.582487 0.519235 0.036 Uiso calc 1
C C4 1.0299(4) 0.60194(13) 0.5336(4) 0.0378(7) Uani d 1
H H4A 1.143885 0.589750 0.498837 0.045 Uiso calc 1
H H4B 1.014415 0.637872 0.605561 0.045 Uiso calc 1
C C5 0.5129(3) 0.34687(11) 0.5739(3) 0.0253(5) Uani d 1
C C6 0.5647(4) 0.33874(16) 0.7405(4) 0.0363(7) Uani d 1
H H6 0.580710 0.374616 0.812478 0.044 Uiso calc 1
C C7 0.5933(5) 0.27776(17) 0.8017(4) 0.0436(8) Uani d 1
H H7 0.631875 0.271828 0.915363 0.052 Uiso calc 1
C C8 0.5662(4) 0.22597(15) 0.6992(5) 0.0427(8) Uani d 1
H H8 0.583610 0.184288 0.743224 0.051 Uiso calc 1
C C9 0.5136(4) 0.23375(13) 0.5317(4) 0.0370(7) Uani d 1
H H9 0.495146 0.197514 0.461602 0.044 Uiso calc 1
C C10 0.4879(3) 0.29472(11) 0.4665(4) 0.0278(5) Uani d 1
C C11 0.4394(4) 0.30342(14) 0.2845(4) 0.0373(7) Uani d 1

loop_
_atom_site_aniso_label
_atom_site_aniso_U_11
_atom_site_aniso_U_22
_atom_site_aniso_U_33
_atom_site_aniso_U_12
_atom_site_aniso_U_13
_atom_site_aniso_U_23
S1 0.0220(3) 0.0207(2) 0.0428(3) 0.0028(2) -0.0018(3) 0.0025(4)
F1 0.1032(19) 0.0361(10) 0.0464(12) -0.0050(11) -0.0153(12) -0.0163(10)
F2 0.0844(16) 0.0638(14) 0.0287(10) -0.0314(12) 0.0085(10) 0.0003(10)
F3 0.0620(13) 0.0750(15) 0.0472(11) 0.0155(11) -0.0163(10) -0.0005(11)
N1 0.0222(10) 0.0226(10) 0.0341(14) 0.0019(8) 0.0027(9) -0.0039(9)
N2 0.0222(9) 0.0327(11) 0.0522(16) 0.0065(8) 0.0027(12) -0.0053(13)
N3 0.0282(12) 0.0328(13) 0.0607(19) 0.0074(9) -0.0022(11) -0.0004(11)
N4 0.0269(12) 0.0265(11) 0.0511(15) 0.0058(9) -0.0015(11) 0.0045(11)
C1 0.0223(10) 0.0218(10) 0.0317(13) 0.0029(8) 0.0014(14) -0.0030(13)
C2 0.0260(13) 0.0243(13) 0.0290(14) -0.0003(10) 0.0015(11) 0.0011(10)
C3 0.0306(12) 0.0228(11) 0.0368(14) 0.0022(9) 0.0041(15) 0.0025(14)
C4 0.0427(16) 0.0251(13) 0.0456(18) -0.0011(12) 0.0008(13) -0.0017(12)
C5 0.0232(12) 0.0229(12) 0.0297(14) -0.0001(10) 0.0053(11) 0.0001(11)
C6 0.0404(17) 0.0397(17) 0.0288(16) 0.0005(14) 0.0036(13) -0.0043(13)
C7 0.049(2) 0.051(2) 0.0311(16) 0.0076(15) 0.0049(14) 0.0108(14)
C8 0.0466(18) 0.0338(15) 0.0477(19) 0.0052(13) 0.0142(15) 0.0146(15)
C9 0.0415(16) 0.0257(13) 0.0440(17) -0.0033(12) 0.0099(13) 0.0025(12)
C10 0.0279(11) 0.0237(11) 0.0318(13) -0.0034(9) 0.0055(14) -0.0005(13)
C11 0.0489(19) 0.0294(15) 0.0337(16) -0.0053(13) -0.0017(13) -0.0046(12)

loop_
_atom_type_symbol
_atom_type_description
_atom_type_scat_dispersion_real
_atom_type_scat_dispersion_imag
_atom_type_scat_source
C C 0.0033 0.0016 'International Tables Vol C Tables 4.2.6.8 and 6.1.1.4'
H H 0.0000 0.0000 'International Tables Vol C Tables 4.2.6.8 and 6.1.1.4'
F F 0.0171 0.0103 'International Tables Vol C Tables 4.2.6.8 and 6.1.1.4'
N N 0.0061 0.0033 'International Tables Vol C Tables 4.2.6.8 and 6.1.1.4'
S S 0.1246 0.1234 'International Tables Vol C Tables 4.2.6.8 and 6.1.1.4'

loop_
_exptl_crystal_face_index_h
_exptl_crystal_face_index_k
_exptl_crystal_face_index_l
_exptl_crystal_face_perp_dist
-10 -7 1 0.0950
10 7 -1 0.0950
0 1 11 0.1607
-1 -1 -11 0.1802
-1 -29 0 0.0812
1 28 -3 0.0551
2 29 2 0.0660
1 -17 9 0.1496
-10 2 -4 0.1065
-8 19 0 0.0998
3 -13 -9 0.1847
8 14 -5 0.0883

loop_
_geom_angle_atom_site_label_1
_geom_angle_atom_site_label_2
_geom_angle_atom_site_label_3
_geom_angle
C1 S1 C2 99.24(12)
N2 N1 C5 122.5(2)
C1 N1 N2 108.0(2)
C1 N1 C5 129.5(2)
N3 N2 N1 105.7(2)
N2 N3 N4 112.2(2)
C1 N4 N3 105.0(2)
N1 C1 S1 122.86(17)
N4 C1 S1 128.06(19)
N4 C1 N1 109.1(2)
S1 C2 H2A 109.0
S1 C2 H2B 109.0
H2A C2 H2B 107.8
C3 C2 S1 113.13(19)
C3 C2 H2A 109.0
C3 C2 H2B 109.0
C2 C3 H3 118.3
C4 C3 C2 123.5(2)
C4 C3 H3 118.3
C3 C4 H4A 120.0
C3 C4 H4B 120.0
H4A C4 H4B 120.0
C6 C5 N1 118.8(2)
C6 C5 C10 121.1(2)
C10 C5 N1 120.0(2)
C5 C6 H6 120.3
C5 C6 C7 119.3(3)
C7 C6 H6 120.3
C6 C7 H7 119.8
C8 C7 C6 120.4(3)
C8 C7 H7 119.8
C7 C8 H8 119.7
C7 C8 C9 120.6(3)
C9 C8 H8 119.7
C8 C9 H9 120.0
C8 C9 C10 120.0(3)
C10 C9 H9 120.0
C5 C10 C11 121.3(2)
C9 C10 C5 118.5(3)
C9 C10 C11 120.1(3)
F1 C11 F2 106.8(3)
F1 C11 F3 105.7(3)
F1 C11 C10 112.7(2)
F2 C11 F3 105.5(3)
F2 C11 C10 112.6(2)
F3 C11 C10 112.9(2)

loop_
_geom_bond_atom_site_label_1
_geom_bond_atom_site_label_2
_geom_bond_distance
S1 C1 1.732(2)
S1 C2 1.825(3)
F1 C11 1.330(3)
F2 C11 1.331(4)
F3 C11 1.340(4)
N1 N2 1.367(3)
N1 C1 1.341(3)
N1 C5 1.431(3)
N2 N3 1.280(3)
N3 N4 1.365(3)
N4 C1 1.319(3)
C2 H2A 0.9900
C2 H2B 0.9900
C2 C3 1.486(4)
C3 H3 0.9500
C3 C4 1.308(4)
C4 H4A 0.9500
C4 H4B 0.9500
C5 C6 1.380(4)
C5 C10 1.396(4)
C6 H6 0.9500
C6 C7 1.384(5)
C7 H7 0.9500
C7 C8 1.369(5)
C8 H8 0.9500
C8 C9 1.387(5)
C9 H9 0.9500
C9 C10 1.392(4)
C10 C11 1.490(4)

loop_
_geom_hbond_atom_site_label_D
_geom_hbond_atom_site_label_H
_geom_hbond_atom_site_label_A
_geom_hbond_site_symmetry_A
_geom_hbond_distance_DH
_geom_hbond_distance_HA
_geom_hbond_distance_DA
_geom_hbond_angle_DHA
_geom_hbond_publ_flag
C2 H2A N3 1_655 0.99 2.58 3.464(3) 148 yes
C2 H2B N2 2_664 0.99 2.69 3.666(4) 169 yes
C3 H3 F3 2_665 0.95 2.71 3.351(3) 125 yes
C4 H4A N3 1_655 0.95 2.67 3.491(3) 145 yes
C4 H4B F1 4_655 0.95 2.47 3.355(3) 155 yes
C6 H6 N4 2_665 0.95 2.76 3.601(3) 148 yes

loop_
_geom_torsion_atom_site_label_1
_geom_torsion_atom_site_label_2
_geom_torsion_atom_site_label_3
_geom_torsion_atom_site_label_4
_geom_torsion
S1 C2 C3 C4 117.0(3)
N1 N2 N3 N4 0.0(4)
N1 C5 C6 C7 -178.5(3)
N1 C5 C10 C9 179.9(2)
N1 C5 C10 C11 1.5(4)
N2 N1 C1 S1 -179.8(3)
N2 N1 C1 N4 -0.6(3)
N2 N1 C5 C6 -104.5(3)
N2 N1 C5 C10 76.6(3)
N2 N3 N4 C1 -0.3(4)
N3 N4 C1 S1 179.7(2)
N3 N4 C1 N1 0.6(3)
C1 S1 C2 C3 75.0(2)
C1 N1 N2 N3 0.4(4)
C1 N1 C5 C6 77.8(4)
C1 N1 C5 C10 -101.1(3)
C2 S1 C1 N1 175.3(2)
C2 S1 C1 N4 -3.8(3)
C5 N1 N2 N3 -177.7(2)
C5 N1 C1 S1 -1.9(4)
C5 N1 C1 N4 177.3(2)
C5 C6 C7 C8 -1.6(5)
C5 C10 C11 F1 174.8(2)
C5 C10 C11 F2 53.9(4)
C5 C10 C11 F3 -65.4(3)
C6 C5 C10 C9 1.1(4)
C6 C5 C10 C11 -177.3(3)
C6 C7 C8 C9 1.4(5)
C7 C8 C9 C10 0.0(5)
C8 C9 C10 C5 -1.2(4)
C8 C9 C10 C11 177.2(3)
C9 C10 C11 F1 -3.6(4)
C9 C10 C11 F2 -124.5(3)
C9 C10 C11 F3 116.2(3)
C10 C5 C6 C7 0.3(4)

_cod_database_fobs_code 2243064
